data_4344859
loop_
_publ_author_name
'Huang, Kexuan'
'Martin, Caleb D.'

_publ_section_title
;
 Peculiar Reactivity of Isothiocyanates with Pentaphenylborole.
;
_journal_issue 1
_journal_name_full 'Inorganic chemistry'
_journal_page_first 330
_journal_paper_doi 10.1021/acs.inorgchem.5b02469
_journal_volume 55
_journal_year 2015
_chemical_formula_sum 'C42 H32 B N O S'
_chemical_formula_weight 609.55
_chemical_name_systematic
;
 ?
;
_space_group_crystal_system monoclinic
_space_group_IT_number 14
_space_group_name_Hall '-P 2ybc'
_space_group_name_H-M_alt 'P 1 21/c 1'
_symmetry_space_group_name_Hall '-P 2ybc'
_symmetry_space_group_name_H-M 'P 1 21/c 1'
_atom_sites_solution_hydrogens geom
_audit_creation_method SHELXL-2013
_cell_angle_alpha 90
_cell_angle_beta 103.348(2)
_cell_angle_gamma 90
_cell_formula_units_Z 4
_cell_length_a 11.6797(7)
_cell_length_b 18.2970(11)
_cell_length_c 15.5052(9)
_cell_measurement_temperature 150(2)
_cell_volume 3224.0(3)
_computing_cell_refinement 'Bruker SAINT'
_computing_data_collection 'Bruker APEX2'
_computing_data_reduction 'Bruker SAINT'
_computing_molecular_graphics 'Bruker SHELXTL'
_computing_publication_material 'Bruker SHELXTL'
_computing_structure_refinement 'SHELXL-2013 (Sheldrick, 2013)'
_computing_structure_solution 'SHELXS-97 (Sheldrick 2008)'
_diffrn_ambient_temperature 150(2)
_diffrn_measured_fraction_theta_full 0.999
_diffrn_measured_fraction_theta_max 0.999
_diffrn_measurement_device_type 'Bruker APEX-II CCD'
_diffrn_measurement_method '\f and \w scans'
_diffrn_radiation_type MoK\a
_diffrn_radiation_wavelength 0.71073
_diffrn_reflns_av_R_equivalents 0.1097
_diffrn_reflns_av_unetI/netI 0.0530
_diffrn_reflns_laue_measured_fraction_full 0.999
_diffrn_reflns_laue_measured_fraction_max 0.999
_diffrn_reflns_limit_h_max 14
_diffrn_reflns_limit_h_min -15
_diffrn_reflns_limit_k_max 23
_diffrn_reflns_limit_k_min -23
_diffrn_reflns_limit_l_max 19
_diffrn_reflns_limit_l_min -19
_diffrn_reflns_number 101374
_diffrn_reflns_point_group_measured_fraction_full 0.999
_diffrn_reflns_point_group_measured_fraction_max 0.999
_diffrn_reflns_theta_full 25.242
_diffrn_reflns_theta_max 27.190
_diffrn_reflns_theta_min 2.604
_exptl_absorpt_coefficient_mu 0.136
_exptl_absorpt_correction_T_max 0.984
_exptl_absorpt_correction_T_min 0.977
_exptl_absorpt_correction_type multi-scan
_exptl_absorpt_process_details SADABs
_exptl_crystal_colour yellow
_exptl_crystal_density_diffrn 1.256
_exptl_crystal_description block
_exptl_crystal_F_000 1280
_exptl_crystal_size_max 0.220
_exptl_crystal_size_mid 0.140
_exptl_crystal_size_min 0.120
_refine_diff_density_max 0.336
_refine_diff_density_min -0.279
_refine_diff_density_rms 0.047
_refine_ls_extinction_method none
_refine_ls_goodness_of_fit_ref 1.025
_refine_ls_hydrogen_treatment constr
_refine_ls_matrix_type full
_refine_ls_number_parameters 416
_refine_ls_number_reflns 7143
_refine_ls_number_restraints 0
_refine_ls_restrained_S_all 1.025
_refine_ls_R_factor_all 0.0977
_refine_ls_R_factor_gt 0.0513
_refine_ls_shift/su_max 0.001
_refine_ls_shift/su_mean 0.000
_refine_ls_structure_factor_coef Fsqd
_refine_ls_weighting_details 'w=1/[\s^2^(Fo^2^)+(0.0362P)^2^+1.9336P] where P=(Fo^2^+2Fc^2^)/3'
_refine_ls_weighting_scheme calc
_refine_ls_wR_factor_gt 0.0961
_refine_ls_wR_factor_ref 0.1116
_reflns_Friedel_coverage 0.000
_reflns_number_gt 4750
_reflns_number_total 7143
_reflns_threshold_expression 'I > 2\s(I)'
_cod_data_source_file ic5b02469_si_002.cif
_cod_data_source_block 8PhOCH3
_cod_database_code 4344859
_shelx_space_group_comment
;
The symmetry employed for this shelxl refinement is uniquely defined
by the following loop, which should always be used as a source of
symmetry information in preference to the above space-group names.
They are only intended as comments.
;
_shelx_estimated_absorpt_t_min 0.971
_shelx_estimated_absorpt_t_max 0.984
_shelxl_version_number 2013-4

loop_
_space_group_symop_operation_xyz
'x, y, z'
'-x, y+1/2, -z+1/2'
'-x, -y, -z'
'x, -y-1/2, z-1/2'

loop_
_atom_site_label
_atom_site_type_symbol
_atom_site_fract_x
_atom_site_fract_y
_atom_site_fract_z
_atom_site_U_iso_or_equiv
_atom_site_adp_type
_atom_site_occupancy
_atom_site_site_symmetry_order
_atom_site_calc_flag
_atom_site_refinement_flags_posn
_atom_site_refinement_flags_adp
S1 S 0.51256(4) 0.83049(3) 0.90979(4) 0.03089(14) Uani 1 1 d . .
O1 O 0.23390(14) 1.10991(8) 0.94414(12) 0.0480(4) Uani 1 1 d . .
C1 C 0.24401(16) 0.68151(10) 0.86579(12) 0.0218(4) Uani 1 1 d . .
N1 N 0.28031(13) 0.81199(8) 0.88706(10) 0.0210(3) Uani 1 1 d . .
C24 C 0.0999(2) 0.51763(17) 1.10885(16) 0.0584(8) Uani 1 1 d . .
H1 H 0.0566 0.4893 1.1416 0.070 Uiso 1 1 calc R U
C25 C 0.0717(2) 0.58982(19) 1.09079(17) 0.0611(8) Uani 1 1 d . .
H6 H 0.0099 0.6116 1.1124 0.073 Uiso 1 1 calc R U
C26 C 0.1334(2) 0.63131(15) 1.04077(15) 0.0461(6) Uani 1 1 d . .
H7 H 0.1134 0.6811 1.0282 0.055 Uiso 1 1 calc R U
C21 C 0.22378(17) 0.59962(11) 1.00966(13) 0.0278(5) Uani 1 1 d . .
C2 C 0.28869(17) 0.64149(10) 0.95448(12) 0.0228(4) Uani 1 1 d . .
C61 C 0.27078(15) 0.88961(10) 0.90055(13) 0.0219(4) Uani 1 1 d . .
C66 C 0.24423(17) 0.93539(11) 0.82868(14) 0.0280(5) Uani 1 1 d . .
H30 H 0.2353 0.9160 0.7707 0.034 Uiso 1 1 calc R U
C65 C 0.23030(18) 1.00979(11) 0.84018(15) 0.0325(5) Uani 1 1 d . .
H31 H 0.2107 1.0413 0.7902 0.039 Uiso 1 1 calc R U
C64 C 0.24525(17) 1.03768(11) 0.92484(15) 0.0323(5) Uani 1 1 d . .
C67 C 0.2002(2) 1.15963(12) 0.8721(2) 0.0587(8) Uani 1 1 d . .
H32 H 0.2626 1.1622 0.8394 0.088 Uiso 1 1 calc R U
H2 H 0.1878 1.2082 0.8949 0.088 Uiso 1 1 calc R U
H3 H 0.1272 1.1427 0.8324 0.088 Uiso 1 1 calc R U
C4 C 0.38106(16) 0.70069(10) 0.87482(12) 0.0214(4) Uani 1 1 d . .
C3 C 0.40267(16) 0.65819(10) 0.96224(12) 0.0218(4) Uani 1 1 d . .
C23 C 0.1902(3) 0.48685(14) 1.07971(17) 0.0585(8) Uani 1 1 d . .
H5 H 0.2110 0.4373 1.0936 0.070 Uiso 1 1 calc R U
C22 C 0.2516(2) 0.52698(12) 1.03018(15) 0.0426(6) Uani 1 1 d . .
H4 H 0.3138 0.5046 1.0098 0.051 Uiso 1 1 calc R U
C31 C 0.51358(17) 0.64575(10) 1.02749(13) 0.0253(4) Uani 1 1 d . .
C36 C 0.62030(17) 0.66135(11) 1.00604(14) 0.0308(5) Uani 1 1 d . .
H12 H 0.6206 0.6793 0.9486 0.037 Uiso 1 1 calc R U
C35 C 0.72591(19) 0.65111(11) 1.06702(15) 0.0376(5) Uani 1 1 d . .
H11 H 0.7980 0.6614 1.0510 0.045 Uiso 1 1 calc R U
C34 C 0.7269(2) 0.62610(12) 1.15085(17) 0.0454(6) Uani 1 1 d . .
H10 H 0.7994 0.6199 1.1931 0.055 Uiso 1 1 calc R U
C33 C 0.6223(2) 0.61013(13) 1.17305(16) 0.0477(6) Uani 1 1 d . .
H9 H 0.6230 0.5925 1.2308 0.057 Uiso 1 1 calc R U
C32 C 0.5161(2) 0.61934(11) 1.11243(14) 0.0365(5) Uani 1 1 d . .
H8 H 0.4446 0.6077 1.1286 0.044 Uiso 1 1 calc R U
C41 C 0.43506(15) 0.67091(10) 0.80224(12) 0.0226(4) Uani 1 1 d . .
C42 C 0.46370(17) 0.59713(11) 0.80178(14) 0.0289(5) Uani 1 1 d . .
H17 H 0.4556 0.5669 0.8499 0.035 Uiso 1 1 calc R U
C43 C 0.50384(18) 0.56712(12) 0.73223(14) 0.0349(5) Uani 1 1 d . .
H16 H 0.5230 0.5166 0.7327 0.042 Uiso 1 1 calc R U
C44 C 0.51589(18) 0.61066(12) 0.66217(14) 0.0355(5) Uani 1 1 d . .
H15 H 0.5426 0.5901 0.6140 0.043 Uiso 1 1 calc R U
C45 C 0.48899(19) 0.68415(12) 0.66228(14) 0.0354(5) Uani 1 1 d . .
H14 H 0.4980 0.7143 0.6144 0.042 Uiso 1 1 calc R U
C46 C 0.44900(17) 0.71385(11) 0.73175(13) 0.0292(5) Uani 1 1 d . .
H13 H 0.4308 0.7645 0.7312 0.035 Uiso 1 1 calc R U
C5 C 0.39126(16) 0.78295(10) 0.88934(12) 0.0217(4) Uani 1 1 d . .
C11 C 0.18477(16) 0.63851(10) 0.78494(12) 0.0228(4) Uani 1 1 d . .
C12 C 0.15795(17) 0.56496(11) 0.78705(14) 0.0296(5) Uani 1 1 d . .
H22 H 0.1791 0.5390 0.8414 0.036 Uiso 1 1 calc R U
C13 C 0.10064(19) 0.52879(12) 0.71080(15) 0.0371(5) Uani 1 1 d . .
H21 H 0.0813 0.4786 0.7136 0.045 Uiso 1 1 calc R U
C14 C 0.07156(19) 0.56515(13) 0.63098(15) 0.0399(6) Uani 1 1 d . .
H20 H 0.0328 0.5401 0.5787 0.048 Uiso 1 1 calc R U
C15 C 0.09915(19) 0.63811(13) 0.62751(14) 0.0376(5) Uani 1 1 d . .
H19 H 0.0802 0.6634 0.5725 0.045 Uiso 1 1 calc R U
C16 C 0.15433(17) 0.67458(12) 0.70371(13) 0.0302(5) Uani 1 1 d . .
H18 H 0.1718 0.7251 0.7007 0.036 Uiso 1 1 calc R U
C71 C 0.05459(16) 0.77428(10) 0.87205(12) 0.0230(4) Uani 1 1 d . .
C76 C -0.02489(18) 0.71567(11) 0.85539(15) 0.0351(5) Uani 1 1 d . .
H27 H 0.0028 0.6689 0.8429 0.042 Uiso 1 1 calc R U
C75 C -0.14262(19) 0.72378(13) 0.85659(17) 0.0423(6) Uani 1 1 d . .
H26 H -0.1945 0.6832 0.8439 0.051 Uiso 1 1 calc R U
C74 C -0.18405(19) 0.79040(12) 0.87611(15) 0.0388(6) Uani 1 1 d . .
H23 H -0.2642 0.7960 0.8784 0.047 Uiso 1 1 calc R U
C73 C -0.10862(18) 0.84909(12) 0.89238(15) 0.0358(5) Uani 1 1 d . .
H25 H -0.1370 0.8954 0.9059 0.043 Uiso 1 1 calc R U
C72 C 0.00823(17) 0.84145(11) 0.88932(13) 0.0282(5) Uani 1 1 d . .
H24 H 0.0582 0.8831 0.8993 0.034 Uiso 1 1 calc R U
C62 C 0.28600(17) 0.91735(11) 0.98488(14) 0.0286(5) Uani 1 1 d . .
H29 H 0.3048 0.8856 1.0346 0.034 Uiso 1 1 calc R U
C63 C 0.27389(18) 0.99146(11) 0.99703(15) 0.0334(5) Uani 1 1 d . .
H28 H 0.2853 1.0107 1.0553 0.040 Uiso 1 1 calc R U
B1 B 0.18696(19) 0.75901(12) 0.87456(14) 0.0216(5) Uani 1 1 d . .

loop_
_atom_site_aniso_label
_atom_site_aniso_U_11
_atom_site_aniso_U_22
_atom_site_aniso_U_33
_atom_site_aniso_U_23
_atom_site_aniso_U_13
_atom_site_aniso_U_12
S1 0.0214(3) 0.0262(3) 0.0472(3) -0.0049(2) 0.0123(2) -0.0029(2)
O1 0.0488(10) 0.0219(8) 0.0750(12) -0.0095(8) 0.0174(9) 0.0030(7)
C1 0.0198(9) 0.0213(10) 0.0259(10) 0.0019(8) 0.0087(8) -0.0002(8)
N1 0.0204(8) 0.0179(8) 0.0259(9) 0.0014(7) 0.0078(7) 0.0019(6)
C24 0.0570(17) 0.083(2) 0.0321(14) 0.0149(14) 0.0038(13) -0.0386(16)
C25 0.0316(13) 0.114(3) 0.0413(15) 0.0215(16) 0.0153(12) 0.0045(15)
C26 0.0370(13) 0.0664(17) 0.0387(14) 0.0190(12) 0.0162(11) 0.0103(12)
C21 0.0291(11) 0.0326(11) 0.0215(10) -0.0004(9) 0.0051(9) -0.0071(9)
C2 0.0297(11) 0.0175(9) 0.0232(10) 0.0001(8) 0.0099(8) 0.0018(8)
C61 0.0175(9) 0.0186(9) 0.0305(11) -0.0009(8) 0.0076(8) 0.0013(7)
C66 0.0296(11) 0.0251(11) 0.0304(12) -0.0013(9) 0.0090(9) 0.0001(9)
C65 0.0311(12) 0.0243(11) 0.0430(14) 0.0069(10) 0.0104(10) 0.0013(9)
C64 0.0240(11) 0.0205(11) 0.0546(15) -0.0058(10) 0.0131(10) -0.0006(8)
C67 0.0495(15) 0.0226(12) 0.107(2) 0.0071(14) 0.0248(16) 0.0057(11)
C4 0.0195(9) 0.0206(10) 0.0250(10) 0.0001(8) 0.0068(8) 0.0016(8)
C3 0.0262(10) 0.0175(10) 0.0229(10) -0.0012(8) 0.0083(8) 0.0022(8)
C23 0.094(2) 0.0415(15) 0.0446(16) 0.0006(12) 0.0262(16) -0.0280(15)
C22 0.0690(17) 0.0274(12) 0.0359(13) -0.0001(10) 0.0215(12) -0.0078(11)
C31 0.0293(11) 0.0174(10) 0.0280(11) -0.0027(8) 0.0042(9) 0.0024(8)
C36 0.0292(11) 0.0265(11) 0.0353(12) -0.0013(9) 0.0043(9) 0.0045(9)
C35 0.0302(12) 0.0302(12) 0.0479(15) -0.0036(11) 0.0000(10) 0.0046(9)
C34 0.0409(14) 0.0340(13) 0.0493(16) -0.0013(11) -0.0143(12) 0.0042(10)
C33 0.0600(17) 0.0447(15) 0.0300(13) 0.0078(11) -0.0070(12) -0.0023(12)
C32 0.0428(13) 0.0329(12) 0.0317(13) 0.0026(10) 0.0044(10) -0.0023(10)
C41 0.0172(9) 0.0243(10) 0.0264(11) -0.0010(8) 0.0054(8) 0.0018(8)
C42 0.0284(11) 0.0269(11) 0.0330(12) 0.0006(9) 0.0106(9) 0.0033(9)
C43 0.0330(12) 0.0304(12) 0.0432(14) -0.0059(10) 0.0127(10) 0.0068(9)
C44 0.0297(11) 0.0456(14) 0.0344(13) -0.0103(11) 0.0140(10) 0.0033(10)
C45 0.0376(12) 0.0407(13) 0.0316(12) 0.0026(10) 0.0158(10) 0.0017(10)
C46 0.0313(11) 0.0267(11) 0.0316(12) 0.0015(9) 0.0116(9) 0.0027(9)
C5 0.0231(10) 0.0242(10) 0.0194(10) 0.0018(8) 0.0079(8) 0.0024(8)
C11 0.0179(9) 0.0248(10) 0.0272(11) -0.0015(9) 0.0087(8) 0.0026(8)
C12 0.0307(11) 0.0274(11) 0.0314(12) -0.0024(9) 0.0086(9) -0.0002(9)
C13 0.0366(12) 0.0307(12) 0.0432(14) -0.0096(11) 0.0075(11) -0.0041(10)
C14 0.0328(12) 0.0501(15) 0.0346(13) -0.0154(11) 0.0034(10) -0.0044(11)
C15 0.0353(12) 0.0494(14) 0.0269(12) -0.0004(11) 0.0049(10) -0.0007(11)
C16 0.0298(11) 0.0317(11) 0.0308(12) 0.0013(10) 0.0102(9) -0.0015(9)
C71 0.0216(10) 0.0258(10) 0.0222(10) 0.0036(8) 0.0064(8) 0.0035(8)
C76 0.0295(11) 0.0276(11) 0.0523(15) 0.0007(10) 0.0178(11) 0.0018(9)
C75 0.0287(12) 0.0369(13) 0.0646(17) 0.0042(12) 0.0178(11) -0.0034(10)
C74 0.0231(11) 0.0450(14) 0.0524(15) 0.0121(11) 0.0170(10) 0.0075(10)
C73 0.0322(12) 0.0329(12) 0.0452(14) 0.0041(10) 0.0150(10) 0.0107(10)
C72 0.0247(10) 0.0280(11) 0.0325(12) 0.0009(9) 0.0080(9) 0.0029(8)
C62 0.0268(11) 0.0279(11) 0.0306(12) 0.0000(9) 0.0057(9) 0.0031(9)
C63 0.0315(12) 0.0334(12) 0.0352(13) -0.0111(10) 0.0075(10) 0.0009(9)
B1 0.0250(11) 0.0210(11) 0.0193(11) 0.0016(9) 0.0063(9) 0.0006(9)

loop_
_atom_type_symbol
_atom_type_description
_atom_type_scat_dispersion_real
_atom_type_scat_dispersion_imag
_atom_type_scat_source
C C 0.0033 0.0016 'International Tables Vol C Tables 4.2.6.8 and 6.1.1.4'
H H 0.0000 0.0000 'International Tables Vol C Tables 4.2.6.8 and 6.1.1.4'
N N 0.0061 0.0033 'International Tables Vol C Tables 4.2.6.8 and 6.1.1.4'
O O 0.0106 0.0060 'International Tables Vol C Tables 4.2.6.8 and 6.1.1.4'
B B 0.0013 0.0007 'International Tables Vol C Tables 4.2.6.8 and 6.1.1.4'
S S 0.1246 0.1234 'International Tables Vol C Tables 4.2.6.8 and 6.1.1.4'

loop_
_geom_angle_atom_site_label_1
_geom_angle_atom_site_label_2
_geom_angle_atom_site_label_3
_geom_angle
C64 O1 C67 117.93(19)
C11 C1 C2 119.41(15)
C11 C1 B1 114.65(16)
C2 C1 B1 114.28(15)
C11 C1 C4 116.22(14)
C2 C1 C4 84.32(13)
B1 C1 C4 103.08(14)
C5 N1 B1 114.71(15)
C5 N1 C61 118.29(15)
B1 N1 C61 126.95(15)
C23 C24 C25 119.9(2)
C23 C24 H1 120.1
C25 C24 H1 120.1
C24 C25 C26 120.3(3)
C24 C25 H6 119.9
C26 C25 H6 119.9
C21 C26 C25 119.9(2)
C21 C26 H7 120.1
C25 C26 H7 120.1
C26 C21 C22 118.5(2)
C26 C21 C2 121.17(19)
C22 C21 C2 120.28(19)
C3 C2 C21 133.99(18)
C3 C2 C1 95.53(15)
C21 C2 C1 130.48(17)
C66 C61 C62 120.17(18)
C66 C61 N1 119.59(17)
C62 C61 N1 120.23(17)
C61 C66 C65 120.42(19)
C61 C66 H30 119.8
C65 C66 H30 119.8
C64 C65 C66 119.5(2)
C64 C65 H31 120.3
C66 C65 H31 120.3
O1 C64 C63 115.6(2)
O1 C64 C65 124.6(2)
C63 C64 C65 119.86(19)
O1 C67 H32 109.5
O1 C67 H2 109.5
H32 C67 H2 109.5
O1 C67 H3 109.5
H32 C67 H3 109.5
H2 C67 H3 109.5
C41 C4 C5 115.74(15)
C41 C4 C3 117.61(15)
C5 C4 C3 112.31(15)
C41 C4 C1 115.65(15)
C5 C4 C1 105.67(14)
C3 C4 C1 85.63(13)
C2 C3 C31 136.54(18)
C2 C3 C4 94.52(15)
C31 C3 C4 128.92(16)
C24 C23 C22 120.5(3)
C24 C23 H5 119.8
C22 C23 H5 119.8
C23 C22 C21 121.0(2)
C23 C22 H4 119.5
C21 C22 H4 119.5
C36 C31 C32 118.10(19)
C36 C31 C3 120.05(18)
C32 C31 C3 121.84(18)
C35 C36 C31 121.0(2)
C35 C36 H12 119.5
C31 C36 H12 119.5
C34 C35 C36 120.2(2)
C34 C35 H11 119.9
C36 C35 H11 119.9
C33 C34 C35 119.5(2)
C33 C34 H10 120.2
C35 C34 H10 120.2
C34 C33 C32 120.9(2)
C34 C33 H9 119.6
C32 C33 H9 119.6
C33 C32 C31 120.2(2)
C33 C32 H8 119.9
C31 C32 H8 119.9
C46 C41 C42 118.29(18)
C46 C41 C4 121.84(17)
C42 C41 C4 119.69(17)
C43 C42 C41 120.92(19)
C43 C42 H17 119.5
C41 C42 H17 119.5
C44 C43 C42 119.9(2)
C44 C43 H16 120.1
C42 C43 H16 120.1
C43 C44 C45 119.77(19)
C43 C44 H15 120.1
C45 C44 H15 120.1
C46 C45 C44 120.1(2)
C46 C45 H14 119.9
C44 C45 H14 119.9
C45 C46 C41 120.98(19)
C45 C46 H13 119.5
C41 C46 H13 119.5
N1 C5 C4 109.43(15)
N1 C5 S1 124.25(14)
C4 C5 S1 126.24(14)
C12 C11 C16 118.04(19)
C12 C11 C1 123.45(17)
C16 C11 C1 118.51(17)
C11 C12 C13 120.8(2)
C11 C12 H22 119.6
C13 C12 H22 119.6
C14 C13 C12 120.4(2)
C14 C13 H21 119.8
C12 C13 H21 119.8
C13 C14 C15 119.5(2)
C13 C14 H20 120.3
C15 C14 H20 120.3
C14 C15 C16 120.2(2)
C14 C15 H19 119.9
C16 C15 H19 119.9
C15 C16 C11 121.1(2)
C15 C16 H18 119.5
C11 C16 H18 119.5
C72 C71 C76 116.08(17)
C72 C71 B1 125.37(17)
C76 C71 B1 118.47(17)
C75 C76 C71 122.1(2)
C75 C76 H27 118.9
C71 C76 H27 118.9
C74 C75 C76 120.0(2)
C74 C75 H26 120.0
C76 C75 H26 120.0
C75 C74 C73 119.41(19)
C75 C74 H23 120.3
C73 C74 H23 120.3
C74 C73 C72 120.7(2)
C74 C73 H25 119.7
C72 C73 H25 119.7
C73 C72 C71 121.72(19)
C73 C72 H24 119.1
C71 C72 H24 119.1
C61 C62 C63 119.82(19)
C61 C62 H29 120.1
C63 C62 H29 120.1
C62 C63 C64 120.3(2)
C62 C63 H28 119.9
C64 C63 H28 119.9
N1 B1 C71 126.71(17)
N1 B1 C1 107.08(16)
C71 B1 C1 126.20(17)

loop_
_geom_bond_atom_site_label_1
_geom_bond_atom_site_label_2
_geom_bond_distance
S1 C5 1.6301(19)
O1 C64 1.368(2)
O1 C67 1.424(3)
C1 C11 1.506(3)
C1 C2 1.539(3)
C1 B1 1.586(3)
C1 C4 1.613(2)
N1 C5 1.393(2)
N1 B1 1.438(3)
N1 C61 1.444(2)
C24 C23 1.361(4)
C24 C25 1.375(4)
C24 H1 0.9500
C25 C26 1.399(3)
C25 H6 0.9500
C26 C21 1.385(3)
C26 H7 0.9500
C21 C22 1.388(3)
C21 C2 1.481(3)
C2 C3 1.344(3)
C61 C66 1.371(3)
C61 C62 1.375(3)
C66 C65 1.387(3)
C66 H30 0.9500
C65 C64 1.381(3)
C65 H31 0.9500
C64 C63 1.381(3)
C67 H32 0.9800
C67 H2 0.9800
C67 H3 0.9800
C4 C41 1.513(3)
C4 C5 1.522(3)
C4 C3 1.532(3)
C3 C31 1.466(3)
C23 C22 1.377(3)
C23 H5 0.9500
C22 H4 0.9500
C31 C36 1.392(3)
C31 C32 1.397(3)
C36 C35 1.383(3)
C36 H12 0.9500
C35 C34 1.376(3)
C35 H11 0.9500
C34 C33 1.375(4)
C34 H10 0.9500
C33 C32 1.383(3)
C33 H9 0.9500
C32 H8 0.9500
C41 C46 1.386(3)
C41 C42 1.391(3)
C42 C43 1.385(3)
C42 H17 0.9500
C43 C44 1.380(3)
C43 H16 0.9500
C44 C45 1.381(3)
C44 H15 0.9500
C45 C46 1.381(3)
C45 H14 0.9500
C46 H13 0.9500
C11 C12 1.384(3)
C11 C16 1.393(3)
C12 C13 1.385(3)
C12 H22 0.9500
C13 C14 1.377(3)
C13 H21 0.9500
C14 C15 1.377(3)
C14 H20 0.9500
C15 C16 1.380(3)
C15 H19 0.9500
C16 H18 0.9500
C71 C72 1.394(3)
C71 C76 1.403(3)
C71 B1 1.563(3)
C76 C75 1.387(3)
C76 H27 0.9500
C75 C74 1.371(3)
C75 H26 0.9500
C74 C73 1.375(3)
C74 H23 0.9500
C73 C72 1.384(3)
C73 H25 0.9500
C72 H24 0.9500
C62 C63 1.381(3)
C62 H29 0.9500
C63 H28 0.9500

loop_
_geom_torsion_atom_site_label_1
_geom_torsion_atom_site_label_2
_geom_torsion_atom_site_label_3
_geom_torsion_atom_site_label_4
_geom_torsion
C23 C24 C25 C26 1.5(4)
C24 C25 C26 C21 -0.3(4)
C25 C26 C21 C22 -0.7(3)
C25 C26 C21 C2 178.3(2)
C26 C21 C2 C3 122.7(3)
C22 C21 C2 C3 -58.2(3)
C26 C21 C2 C1 -57.2(3)
C22 C21 C2 C1 121.8(2)
C11 C1 C2 C3 117.56(17)
B1 C1 C2 C3 -101.23(17)
C4 C1 C2 C3 0.58(14)
C11 C1 C2 C21 -62.5(3)
B1 C1 C2 C21 78.8(2)
C4 C1 C2 C21 -179.4(2)
C5 N1 C61 C66 94.1(2)
B1 N1 C61 C66 -88.6(2)
C5 N1 C61 C62 -87.2(2)
B1 N1 C61 C62 90.1(2)
C62 C61 C66 C65 -1.2(3)
N1 C61 C66 C65 177.55(17)
C61 C66 C65 C64 1.0(3)
C67 O1 C64 C63 -177.76(19)
C67 O1 C64 C65 2.3(3)
C66 C65 C64 O1 179.93(18)
C66 C65 C64 C63 0.0(3)
C11 C1 C4 C41 -2.0(2)
C2 C1 C4 C41 118.11(16)
B1 C1 C4 C41 -128.24(16)
C11 C1 C4 C5 127.46(16)
C2 C1 C4 C5 -112.47(15)
B1 C1 C4 C5 1.18(18)
C11 C1 C4 C3 -120.58(16)
C2 C1 C4 C3 -0.51(12)
B1 C1 C4 C3 113.15(15)
C21 C2 C3 C31 -2.3(4)
C1 C2 C3 C31 177.7(2)
C21 C2 C3 C4 179.4(2)
C1 C2 C3 C4 -0.61(15)
C41 C4 C3 C2 -116.17(17)
C5 C4 C3 C2 105.74(17)
C1 C4 C3 C2 0.58(14)
C41 C4 C3 C31 65.4(3)
C5 C4 C3 C31 -72.7(2)
C1 C4 C3 C31 -177.90(18)
C25 C24 C23 C22 -1.7(4)
C24 C23 C22 C21 0.7(4)
C26 C21 C22 C23 0.6(3)
C2 C21 C22 C23 -178.5(2)
C2 C3 C31 C36 169.3(2)
C4 C3 C31 C36 -12.9(3)
C2 C3 C31 C32 -11.7(3)
C4 C3 C31 C32 166.10(18)
C32 C31 C36 C35 -0.1(3)
C3 C31 C36 C35 178.98(18)
C31 C36 C35 C34 -0.9(3)
C36 C35 C34 C33 1.1(3)
C35 C34 C33 C32 -0.4(4)
C34 C33 C32 C31 -0.6(3)
C36 C31 C32 C33 0.8(3)
C3 C31 C32 C33 -178.25(19)
C5 C4 C41 C46 -25.2(3)
C3 C4 C41 C46 -161.91(18)
C1 C4 C41 C46 99.1(2)
C5 C4 C41 C42 159.77(17)
C3 C4 C41 C42 23.1(3)
C1 C4 C41 C42 -75.9(2)
C46 C41 C42 C43 -0.7(3)
C4 C41 C42 C43 174.46(18)
C41 C42 C43 C44 0.0(3)
C42 C43 C44 C45 0.7(3)
C43 C44 C45 C46 -0.7(3)
C44 C45 C46 C41 0.0(3)
C42 C41 C46 C45 0.7(3)
C4 C41 C46 C45 -174.35(19)
B1 N1 C5 C4 1.6(2)
C61 N1 C5 C4 179.30(15)
B1 N1 C5 S1 -175.38(14)
C61 N1 C5 S1 2.3(2)
C41 C4 C5 N1 127.66(16)
C3 C4 C5 N1 -93.41(18)
C1 C4 C5 N1 -1.72(19)
C41 C4 C5 S1 -55.4(2)
C3 C4 C5 S1 83.54(19)
C1 C4 C5 S1 175.24(13)
C2 C1 C11 C12 6.1(3)
B1 C1 C11 C12 -134.95(18)
C4 C1 C11 C12 104.8(2)
C2 C1 C11 C16 -174.40(16)
B1 C1 C11 C16 44.5(2)
C4 C1 C11 C16 -75.7(2)
C16 C11 C12 C13 -1.1(3)
C1 C11 C12 C13 178.32(18)
C11 C12 C13 C14 1.4(3)
C12 C13 C14 C15 -0.5(3)
C13 C14 C15 C16 -0.7(3)
C14 C15 C16 C11 1.0(3)
C12 C11 C16 C15 -0.1(3)
C1 C11 C16 C15 -179.55(18)
C72 C71 C76 C75 -0.4(3)
B1 C71 C76 C75 176.6(2)
C71 C76 C75 C74 -1.2(4)
C76 C75 C74 C73 1.5(4)
C75 C74 C73 C72 -0.1(3)
C74 C73 C72 C71 -1.6(3)
C76 C71 C72 C73 1.8(3)
B1 C71 C72 C73 -174.94(19)
C66 C61 C62 C63 0.3(3)
N1 C61 C62 C63 -178.42(17)
C61 C62 C63 C64 0.7(3)
O1 C64 C63 C62 179.18(18)
C65 C64 C63 C62 -0.9(3)
C5 N1 B1 C71 178.02(18)
C61 N1 B1 C71 0.6(3)
C5 N1 B1 C1 -0.8(2)
C61 N1 B1 C1 -178.22(16)
C72 C71 B1 N1 -5.9(3)
C76 C71 B1 N1 177.37(19)
C72 C71 B1 C1 172.69(18)
C76 C71 B1 C1 -4.0(3)
C11 C1 B1 N1 -127.59(17)
C2 C1 B1 N1 89.31(18)
C4 C1 B1 N1 -0.31(19)
C11 C1 B1 C71 53.6(2)
C2 C1 B1 C71 -89.5(2)
C4 C1 B1 C71 -179.14(18)
